data_7715550
loop_
_publ_author_name
'Petrus, Rafa&#x142;'
'Kowali&#x144;ski, Adrian'
'Lis, Tadeusz'

_publ_section_title
;
 Recycling primary lithium batteries using a coordination chemistry
 approach: recovery of lithium and manganese residues in the form of
 industrially important materials.
;
_journal_issue 17
_journal_name_full 'Dalton transactions (Cambridge, England : 2003)'
_journal_page_first 7450
_journal_page_last 7469
_journal_paper_doi 10.1039/d4dt00648h
_journal_volume 53
_journal_year 2024
_chemical_formula_moiety 'C16 H15 Li O6'
_chemical_formula_sum 'C16 H15 Li O6'
_chemical_formula_weight 310.22
_chemical_properties_physical Moisture-sensitive,Hygroscopic
_space_group_crystal_system monoclinic
_space_group_IT_number 14
_space_group_name_Hall '-P 2ybc'
_space_group_name_H-M_alt 'P 1 21/c 1'
_atom_sites_solution_hydrogens geom
_atom_sites_solution_primary direct
_audit_creation_method SHELXL-2014/7
_audit_update_record
;
2023-08-11 deposited with the CCDC.	2024-03-26 downloaded from the CCDC.
;
_cell_angle_alpha 90
_cell_angle_beta 94.95(2)
_cell_angle_gamma 90
_cell_formula_units_Z 4
_cell_length_a 4.9781(10)
_cell_length_b 11.479(2)
_cell_length_c 26.144(5)
_cell_measurement_reflns_used 16317
_cell_measurement_temperature 100(2)
_cell_measurement_theta_max 60
_cell_measurement_theta_min 3.3
_cell_volume 1488.4(5)
_computing_cell_refinement 'CrysAlisPro 1.171.42.42a (Rigaku OD, 2022)'
_computing_data_collection 'CrysAlisPro 1.171.42.42a (Rigaku OD, 2022)'
_computing_data_reduction 'CrysAlisPro 1.171.42.42a (Rigaku OD, 2022)'
_computing_molecular_graphics 'DIAMOND  (Brandenburg, 2007)'
_computing_publication_material 'SHELXL-2014/7 (Sheldrick, 2014)'
_computing_structure_refinement 'SHELXL-2014/7 (Sheldrick, 2014)'
_diffrn_ambient_temperature 100(2)
_diffrn_detector 'Hybrid Pixel Array Detector'
_diffrn_detector_area_resol_mean 10.0000
_diffrn_detector_type 'HyPix-Arc 150'
_diffrn_measured_fraction_theta_full 1.000
_diffrn_measured_fraction_theta_max 0.998
_diffrn_measurement_device 'four-circle diffractometer'
_diffrn_measurement_device_type 'XtaLAB Synergy R, DW system, HyPix-Arc 150'
_diffrn_radiation_monochromator mirror
_diffrn_radiation_probe x-ray
_diffrn_radiation_type 'Cu K\a'
_diffrn_radiation_wavelength 1.54184
_diffrn_reflns_av_R_equivalents 0.0548
_diffrn_reflns_av_unetI/netI 0.0200
_diffrn_reflns_Laue_measured_fraction_full 1.000
_diffrn_reflns_Laue_measured_fraction_max 0.998
_diffrn_reflns_limit_h_max 6
_diffrn_reflns_limit_h_min -6
_diffrn_reflns_limit_k_max 13
_diffrn_reflns_limit_k_min -13
_diffrn_reflns_limit_l_max 31
_diffrn_reflns_limit_l_min -31
_diffrn_reflns_number 34153
_diffrn_reflns_point_group_measured_fraction_full 1.000
_diffrn_reflns_point_group_measured_fraction_max 0.998
_diffrn_reflns_theta_full 67.000
_diffrn_reflns_theta_max 69.987
_diffrn_reflns_theta_min 3.394
_diffrn_source 'Rotating-anode X-ray tube'
_diffrn_source_type 'Rigaku (Cu) X-ray Source'
_exptl_absorpt_coefficient_mu 0.881
_exptl_absorpt_correction_T_max 0.999
_exptl_absorpt_correction_T_min 0.801
_exptl_absorpt_correction_type gaussian
_exptl_absorpt_process_details
;
CrysAlisPro 1.171.42.42a (Rigaku Oxford Diffraction, 2022)
Numerical absorption correction based on gaussian integration over
a multifaceted crystal model
Empirical absorption correction using spherical harmonics,
implemented in SCALE3 ABSPACK scaling algorithm.
;
_exptl_crystal_colour colorless
_exptl_crystal_density_diffrn 1.384
_exptl_crystal_description needle
_exptl_crystal_F_000 648
_exptl_crystal_size_max 0.250
_exptl_crystal_size_mid 0.020
_exptl_crystal_size_min 0.010
_refine_diff_density_max 0.318
_refine_diff_density_min -0.370
_refine_diff_density_rms 0.062
_refine_ls_extinction_method none
_refine_ls_goodness_of_fit_ref 1.070
_refine_ls_hydrogen_treatment constr
_refine_ls_matrix_type full
_refine_ls_number_parameters 211
_refine_ls_number_reflns 2804
_refine_ls_number_restraints 0
_refine_ls_restrained_S_all 1.070
_refine_ls_R_factor_all 0.0549
_refine_ls_R_factor_gt 0.0467
_refine_ls_shift/su_max 0.000
_refine_ls_shift/su_mean 0.000
_refine_ls_structure_factor_coef Fsqd
_refine_ls_weighting_details 'w=1/[\s^2^(Fo^2^)+(0.0768P)^2^+0.4874P] where P=(Fo^2^+2Fc^2^)/3'
_refine_ls_weighting_scheme calc
_refine_ls_wR_factor_gt 0.1224
_refine_ls_wR_factor_ref 0.1292
_reflns_Friedel_coverage 0.000
_reflns_number_gt 2351
_reflns_number_total 2804
_reflns_threshold_expression 'I > 2\s(I)'
_cod_data_source_file d4dt00648h2.cif
_cod_data_source_block 2
_cod_depositor_comments 'Adding full bibliography for 7715548--7715558.cif.'
_cod_original_sg_symbol_H-M 'P 21/c'
_cod_database_code 7715550
_shelx_shelxl_version_number 2014/7
_shelx_space_group_comment
;
The symmetry employed for this shelxl refinement is uniquely defined
by the following loop, which should always be used as a source of
symmetry information in preference to the above space-group names.
They are only intended as comments.
;
_shelx_estimated_absorpt_t_min 0.810
_shelx_estimated_absorpt_t_max 0.991
_oxdiff_exptl_absorpt_empirical_full_min 0.647
_oxdiff_exptl_absorpt_empirical_full_max 1.463
_oxdiff_exptl_absorpt_empirical_details
;
Empirical correction (ABSPACK) includes:
- Absorption correction using spherical harmonics
- Frame scaling
;

loop_
_space_group_symop_operation_xyz
'x, y, z'
'-x, y+1/2, -z+1/2'
'-x, -y, -z'
'x, -y-1/2, z-1/2'

loop_
_atom_site_label
_atom_site_type_symbol
_atom_site_fract_x
_atom_site_fract_y
_atom_site_fract_z
_atom_site_U_iso_or_equiv
_atom_site_adp_type
_atom_site_occupancy
_atom_site_site_symmetry_order
_atom_site_calc_flag
_atom_site_refinement_flags_posn
_atom_site_refinement_flags_adp
_atom_site_refinement_flags_occupancy
_atom_site_disorder_assembly
_atom_site_disorder_group
Li1 Li 0.3179(6) 0.4798(3) 0.38164(12) 0.0369(7) Uani 1 1 d . . . . .
O1 O 0.6220(2) 0.38390(11) 0.37604(5) 0.0333(3) Uani 1 1 d . . . . .
O2 O 0.2676(3) 0.41441(11) 0.44854(5) 0.0357(3) Uani 1 1 d . . . . .
O3 O 0.3065(3) 0.28788(12) 0.51342(5) 0.0388(3) Uani 1 1 d . . . . .
O4 O -0.0041(2) 0.47554(11) 0.33742(5) 0.0358(3) Uani 1 1 d . . . . .
H4A H -0.1324 0.4360 0.3471 0.054 Uiso 1 1 calc R U . . .
O5 O 0.3696(2) 0.64206(11) 0.36641(5) 0.0348(3) Uani 1 1 d . . . . .
O6 O 0.2760(3) 0.81896(11) 0.33434(5) 0.0359(3) Uani 1 1 d . . . . .
C1 C 0.6801(3) 0.28316(15) 0.39929(7) 0.0295(4) Uani 1 1 d . . . . .
C2 C 0.8694(3) 0.20731(16) 0.37983(7) 0.0334(4) Uani 1 1 d . . . . .
H2 H 0.9558 0.2299 0.3504 0.040 Uiso 1 1 calc R U . . .
C3 C 0.9318(4) 0.10168(16) 0.40236(8) 0.0366(4) Uani 1 1 d . . . . .
H3 H 1.0598 0.0523 0.3883 0.044 Uiso 1 1 calc R U . . .
C4 C 0.8086(4) 0.06617(16) 0.44583(7) 0.0372(4) Uani 1 1 d . . . . .
H4 H 0.8503 -0.0074 0.4612 0.045 Uiso 1 1 calc R U . . .
C5 C 0.6262(4) 0.13919(16) 0.46608(7) 0.0349(4) Uani 1 1 d . . . . .
H5 H 0.5440 0.1156 0.4959 0.042 Uiso 1 1 calc R U . . .
C6 C 0.5581(3) 0.24787(15) 0.44383(6) 0.0295(4) Uani 1 1 d . . . . .
C7 C 0.3654(3) 0.32534(16) 0.46703(6) 0.0303(4) Uani 1 1 d . . . . .
C8 C 0.1212(4) 0.3606(2) 0.53929(7) 0.0439(5) Uani 1 1 d . . . . .
H8A H 0.1976 0.4389 0.5442 0.066 Uiso 1 1 calc R U . . .
H8B H 0.0925 0.3265 0.5727 0.066 Uiso 1 1 calc R U . . .
H8C H -0.0514 0.3655 0.5183 0.066 Uiso 1 1 calc R U . . .
C9 C -0.0995(3) 0.55312(16) 0.30219(7) 0.0307(4) Uani 1 1 d . . . . .
C10 C -0.3200(4) 0.52339(16) 0.26734(7) 0.0338(4) Uani 1 1 d . . . . .
H10 H -0.3968 0.4478 0.2687 0.041 Uiso 1 1 calc R U . . .
C11 C -0.4265(4) 0.60195(17) 0.23123(7) 0.0345(4) Uani 1 1 d . . . . .
H11 H -0.5758 0.5799 0.2082 0.041 Uiso 1 1 calc R U . . .
C12 C -0.3180(4) 0.71303(16) 0.22815(7) 0.0349(4) Uani 1 1 d . . . . .
H12 H -0.3918 0.7668 0.2031 0.042 Uiso 1 1 calc R U . . .
C13 C -0.1016(4) 0.74425(16) 0.26191(7) 0.0330(4) Uani 1 1 d . . . . .
H13 H -0.0263 0.8200 0.2598 0.040 Uiso 1 1 calc R U . . .
C14 C 0.0095(3) 0.66595(15) 0.29946(6) 0.0296(4) Uani 1 1 d . . . . .
C15 C 0.2344(3) 0.70384(15) 0.33613(6) 0.0296(4) Uani 1 1 d . . . . .
C16 C 0.4949(4) 0.86304(17) 0.36867(8) 0.0402(5) Uani 1 1 d . . . . .
H16A H 0.4694 0.8390 0.4039 0.060 Uiso 1 1 calc R U . . .
H16B H 0.4981 0.9483 0.3668 0.060 Uiso 1 1 calc R U . . .
H16C H 0.6660 0.8318 0.3587 0.060 Uiso 1 1 calc R U . . .

loop_
_atom_site_aniso_label
_atom_site_aniso_U_11
_atom_site_aniso_U_22
_atom_site_aniso_U_33
_atom_site_aniso_U_23
_atom_site_aniso_U_13
_atom_site_aniso_U_12
Li1 0.0350(16) 0.0395(17) 0.0357(16) 0.0054(13) -0.0003(13) 0.0030(13)
O1 0.0320(6) 0.0354(7) 0.0323(7) 0.0071(5) 0.0024(5) 0.0021(5)
O2 0.0363(7) 0.0384(7) 0.0323(7) 0.0017(5) 0.0021(5) 0.0067(6)
O3 0.0420(7) 0.0460(8) 0.0293(7) 0.0047(5) 0.0081(5) 0.0074(6)
O4 0.0309(7) 0.0370(7) 0.0388(7) 0.0101(5) -0.0003(6) -0.0016(5)
O5 0.0336(7) 0.0345(7) 0.0355(7) 0.0022(5) -0.0017(5) 0.0025(5)
O6 0.0394(7) 0.0319(7) 0.0355(7) 0.0009(5) -0.0018(5) -0.0021(5)
C1 0.0260(8) 0.0327(9) 0.0288(9) 0.0004(7) -0.0033(7) -0.0010(7)
C2 0.0296(9) 0.0387(10) 0.0317(9) -0.0014(7) 0.0016(7) -0.0003(7)
C3 0.0313(9) 0.0365(10) 0.0411(10) -0.0066(8) -0.0024(8) 0.0037(8)
C4 0.0418(10) 0.0306(9) 0.0375(10) 0.0023(8) -0.0067(8) 0.0029(8)
C5 0.0369(9) 0.0369(10) 0.0301(9) 0.0027(8) -0.0016(7) -0.0026(8)
C6 0.0283(8) 0.0337(9) 0.0257(9) -0.0011(7) -0.0023(7) -0.0008(7)
C7 0.0287(8) 0.0360(9) 0.0255(8) 0.0004(7) -0.0017(7) -0.0026(7)
C8 0.0431(11) 0.0563(13) 0.0332(10) -0.0005(9) 0.0089(8) 0.0102(9)
C9 0.0274(8) 0.0336(9) 0.0310(9) 0.0026(7) 0.0027(7) 0.0050(7)
C10 0.0322(9) 0.0351(9) 0.0339(9) -0.0002(7) 0.0015(7) -0.0004(7)
C11 0.0317(9) 0.0426(10) 0.0287(9) -0.0031(7) -0.0005(7) 0.0049(8)
C12 0.0381(10) 0.0396(10) 0.0269(9) 0.0032(7) 0.0020(7) 0.0077(8)
C13 0.0370(9) 0.0322(9) 0.0302(9) 0.0030(7) 0.0055(7) 0.0030(7)
C14 0.0272(8) 0.0341(9) 0.0279(8) -0.0008(7) 0.0047(7) 0.0040(7)
C15 0.0299(9) 0.0310(9) 0.0288(9) -0.0003(7) 0.0074(7) 0.0023(7)
C16 0.0405(10) 0.0388(10) 0.0404(10) -0.0039(8) -0.0020(8) -0.0047(8)

loop_
_atom_type_symbol
_atom_type_description
_atom_type_scat_dispersion_real
_atom_type_scat_dispersion_imag
_atom_type_scat_source
C C 0.0181 0.0091 'International Tables Vol C Tables 4.2.6.8 and 6.1.1.4'
H H 0.0000 0.0000 'International Tables Vol C Tables 4.2.6.8 and 6.1.1.4'
Li Li 0.0008 0.0003 'International Tables Vol C Tables 4.2.6.8 and 6.1.1.4'
O O 0.0492 0.0322 'International Tables Vol C Tables 4.2.6.8 and 6.1.1.4'

loop_
_geom_angle_atom_site_label_1
_geom_angle_atom_site_label_2
_geom_angle_atom_site_label_3
_geom_angle
_geom_angle_site_symmetry_1
_geom_angle_site_symmetry_3
_geom_angle_publ_flag
O1 Li1 O4 125.42(19) . . ?
O1 Li1 O5 115.17(17) . . ?
O4 Li1 O5 91.15(14) . . ?
O1 Li1 O2 90.63(14) . . ?
O4 Li1 O2 111.84(17) . . ?
O5 Li1 O2 126.20(18) . . ?
C1 O1 Li1 128.13(15) . . ?
C7 O2 Li1 127.32(15) . . ?
C7 O3 C8 115.65(14) . . ?
C9 O4 Li1 129.34(15) . . ?
C9 O4 H4A 109.5 . . ?
Li1 O4 H4A 117.1 . . ?
C15 O5 Li1 128.28(15) . . ?
C15 O6 C16 115.81(14) . . ?
O1 C1 C2 119.94(16) . . ?
O1 C1 C6 122.22(16) . . ?
C2 C1 C6 117.84(16) . . ?
C3 C2 C1 121.64(17) . . ?
C3 C2 H2 119.2 . . ?
C1 C2 H2 119.2 . . ?
C2 C3 C4 120.51(17) . . ?
C2 C3 H3 119.7 . . ?
C4 C3 H3 119.7 . . ?
C5 C4 C3 119.08(17) . . ?
C5 C4 H4 120.5 . . ?
C3 C4 H4 120.5 . . ?
C4 C5 C6 121.69(18) . . ?
C4 C5 H5 119.2 . . ?
C6 C5 H5 119.2 . . ?
C5 C6 C1 119.23(16) . . ?
C5 C6 C7 120.44(16) . . ?
C1 C6 C7 120.33(16) . . ?
O2 C7 O3 121.19(16) . . ?
O2 C7 C6 126.57(16) . . ?
O3 C7 C6 112.23(15) . . ?
O3 C8 H8A 109.5 . . ?
O3 C8 H8B 109.5 . . ?
H8A C8 H8B 109.5 . . ?
O3 C8 H8C 109.5 . . ?
H8A C8 H8C 109.5 . . ?
H8B C8 H8C 109.5 . . ?
O4 C9 C10 119.66(16) . . ?
O4 C9 C14 122.11(15) . . ?
C10 C9 C14 118.21(16) . . ?
C11 C10 C9 121.17(17) . . ?
C11 C10 H10 119.4 . . ?
C9 C10 H10 119.4 . . ?
C10 C11 C12 120.77(17) . . ?
C10 C11 H11 119.6 . . ?
C12 C11 H11 119.6 . . ?
C13 C12 C11 119.15(16) . . ?
C13 C12 H12 120.4 . . ?
C11 C12 H12 120.4 . . ?
C12 C13 C14 121.21(17) . . ?
C12 C13 H13 119.4 . . ?
C14 C13 H13 119.4 . . ?
C9 C14 C13 119.49(16) . . ?
C9 C14 C15 120.81(15) . . ?
C13 C14 C15 119.69(16) . . ?
O5 C15 O6 121.16(16) . . ?
O5 C15 C14 126.52(16) . . ?
O6 C15 C14 112.29(15) . . ?
O6 C16 H16A 109.5 . . ?
O6 C16 H16B 109.5 . . ?
H16A C16 H16B 109.5 . . ?
O6 C16 H16C 109.5 . . ?
H16A C16 H16C 109.5 . . ?
H16B C16 H16C 109.5 . . ?

loop_
_geom_bond_atom_site_label_1
_geom_bond_atom_site_label_2
_geom_bond_distance
_geom_bond_site_symmetry_2
_geom_bond_publ_flag
Li1 O1 1.888(3) . ?
Li1 O4 1.894(3) . ?
Li1 O5 1.927(3) . ?
Li1 O2 1.939(3) . ?
O1 C1 1.327(2) . ?
O2 C7 1.215(2) . ?
O3 C7 1.343(2) . ?
O3 C8 1.454(2) . ?
O4 C9 1.338(2) . ?
O4 H4A 0.8400 . ?
O5 C15 1.221(2) . ?
O6 C15 1.339(2) . ?
O6 C16 1.442(2) . ?
C1 C2 1.410(2) . ?
C1 C6 1.418(2) . ?
C2 C3 1.372(3) . ?
C2 H2 0.9500 . ?
C3 C4 1.398(3) . ?
C3 H3 0.9500 . ?
C4 C5 1.375(3) . ?
C4 H4 0.9500 . ?
C5 C6 1.406(2) . ?
C5 H5 0.9500 . ?
C6 C7 1.476(2) . ?
C8 H8A 0.9800 . ?
C8 H8B 0.9800 . ?
C8 H8C 0.9800 . ?
C9 C10 1.407(2) . ?
C9 C14 1.409(3) . ?
C10 C11 1.378(3) . ?
C10 H10 0.9500 . ?
C11 C12 1.390(3) . ?
C11 H11 0.9500 . ?
C12 C13 1.380(3) . ?
C12 H12 0.9500 . ?
C13 C14 1.409(2) . ?
C13 H13 0.9500 . ?
C14 C15 1.475(2) . ?
C16 H16A 0.9800 . ?
C16 H16B 0.9800 . ?
C16 H16C 0.9800 . ?

loop_
_geom_hbond_atom_site_label_D
_geom_hbond_atom_site_label_H
_geom_hbond_atom_site_label_A
_geom_hbond_distance_DH
_geom_hbond_distance_HA
_geom_hbond_distance_DA
_geom_hbond_angle_DHA
_geom_hbond_site_symmetry_A
O4 H4A O1 0.84 1.61 2.4319(17) 166.3 1_455

loop_
_geom_torsion_atom_site_label_1
_geom_torsion_atom_site_label_2
_geom_torsion_atom_site_label_3
_geom_torsion_atom_site_label_4
_geom_torsion
_geom_torsion_site_symmetry_1
_geom_torsion_site_symmetry_2
_geom_torsion_site_symmetry_3
_geom_torsion_site_symmetry_4
_geom_torsion_publ_flag
O4 Li1 O1 C1 -93.5(2) . . . . ?
O5 Li1 O1 C1 155.33(16) . . . . ?
O2 Li1 O1 C1 24.2(2) . . . . ?
O1 Li1 O4 C9 -109.1(2) . . . . ?
O5 Li1 O4 C9 13.3(2) . . . . ?
O2 Li1 O4 C9 143.44(16) . . . . ?
Li1 O1 C1 C2 161.23(17) . . . . ?
Li1 O1 C1 C6 -18.9(3) . . . . ?
O1 C1 C2 C3 -179.03(16) . . . . ?
C6 C1 C2 C3 1.1(3) . . . . ?
C1 C2 C3 C4 -0.2(3) . . . . ?
C2 C3 C4 C5 -0.8(3) . . . . ?
C3 C4 C5 C6 0.8(3) . . . . ?
C4 C5 C6 C1 0.1(3) . . . . ?
C4 C5 C6 C7 -178.84(16) . . . . ?
O1 C1 C6 C5 179.08(15) . . . . ?
C2 C1 C6 C5 -1.0(2) . . . . ?
O1 C1 C6 C7 -2.0(2) . . . . ?
C2 C1 C6 C7 177.92(15) . . . . ?
Li1 O2 C7 O3 -177.82(17) . . . . ?
Li1 O2 C7 C6 3.2(3) . . . . ?
C8 O3 C7 O2 -0.1(2) . . . . ?
C8 O3 C7 C6 178.98(15) . . . . ?
C5 C6 C7 O2 -171.05(17) . . . . ?
C1 C6 C7 O2 10.0(3) . . . . ?
C5 C6 C7 O3 9.9(2) . . . . ?
C1 C6 C7 O3 -169.02(15) . . . . ?
Li1 O4 C9 C10 169.01(18) . . . . ?
Li1 O4 C9 C14 -12.6(3) . . . . ?
O4 C9 C10 C11 178.74(16) . . . . ?
C14 C9 C10 C11 0.3(3) . . . . ?
C9 C10 C11 C12 0.2(3) . . . . ?
C10 C11 C12 C13 -0.2(3) . . . . ?
C11 C12 C13 C14 -0.4(3) . . . . ?
O4 C9 C14 C13 -179.22(16) . . . . ?
C10 C9 C14 C13 -0.9(2) . . . . ?
O4 C9 C14 C15 -0.6(3) . . . . ?
C10 C9 C14 C15 177.77(15) . . . . ?
C12 C13 C14 C9 0.9(3) . . . . ?
C12 C13 C14 C15 -177.75(16) . . . . ?
Li1 O5 C15 O6 171.61(17) . . . . ?
Li1 O5 C15 C14 -6.5(3) . . . . ?
C16 O6 C15 O5 2.4(2) . . . . ?
C16 O6 C15 C14 -179.28(14) . . . . ?
C9 C14 C15 O5 10.6(3) . . . . ?
C13 C14 C15 O5 -170.82(17) . . . . ?
C9 C14 C15 O6 -167.68(15) . . . . ?
C13 C14 C15 O6 10.9(2) . . . . ?
